data_7706726
loop_
_publ_author_name
'Kovacs, Daniel'
'Kocsi, Daniel'
'Wells, Jordann A. L.'
'Kiraev, Salauat R.'
'Borbas, K. Eszter'

_publ_section_title
;
 Electron transfer pathways in photoexcited lanthanide(iii) complexes of
 picolinate ligands.
;
_journal_issue 12
_journal_name_full 'Dalton transactions (Cambridge, England : 2003)'
_journal_page_first 4244
_journal_page_last 4254
_journal_paper_doi 10.1039/d1dt00616a
_journal_volume 50
_journal_year 2021
_chemical_formula_moiety 'C33 H33 Cl2 F Gd N7 O7, 3.5(H2 O), C2 H5 O'
_chemical_formula_sum 'C35 H45 Cl2 F Gd N7 O11.5'
_chemical_formula_weight 994.93
_space_group_crystal_system monoclinic
_space_group_IT_number 14
_space_group_name_Hall '-P 2ybc'
_space_group_name_H-M_alt 'P 1 21/c 1'
_atom_sites_solution_hydrogens mixed
_audit_creation_date 2020-12-06
_audit_creation_method
;
Olex2 1.2
(compiled 2018.05.29 svn.r3508 for OlexSys, GUI svn.r5506)
;
_audit_update_record
;
2021-01-21 deposited with the CCDC.	2021-03-01 downloaded from the CCDC.
;
_cell_angle_alpha 90
_cell_angle_beta 113.504(3)
_cell_angle_gamma 90
_cell_formula_units_Z 4
_cell_length_a 12.146(2)
_cell_length_b 23.647(5)
_cell_length_c 14.793(3)
_cell_measurement_reflns_used 5101
_cell_measurement_temperature 170
_cell_measurement_theta_max 24.48
_cell_measurement_theta_min 2.28
_cell_volume 3896.3(13)
_computing_cell_refinement 'SAINT v8.34A (Bruker, 2013)'
_computing_data_reduction 'SAINT v8.34A (Bruker, 2013)'
_computing_molecular_graphics 'Olex2 (Dolomanov et al., 2009)'
_computing_publication_material 'Olex2 (Dolomanov et al., 2009)'
_computing_structure_refinement 'ShelXL (Sheldrick, 2015)'
_computing_structure_solution 'XT (Sheldrick, 2015)'
_diffrn_ambient_temperature 170
_diffrn_measured_fraction_theta_full 0.999
_diffrn_measured_fraction_theta_max 0.999
_diffrn_measurement_device_type 'Bruker APEX-II CCD'
_diffrn_measurement_method '\f and \w scans'
_diffrn_radiation_type MoK\a
_diffrn_radiation_wavelength 0.71073
_diffrn_reflns_av_R_equivalents 0.0611
_diffrn_reflns_av_unetI/netI 0.0658
_diffrn_reflns_Laue_measured_fraction_full 0.999
_diffrn_reflns_Laue_measured_fraction_max 0.999
_diffrn_reflns_limit_h_max 14
_diffrn_reflns_limit_h_min -15
_diffrn_reflns_limit_k_max 24
_diffrn_reflns_limit_k_min -30
_diffrn_reflns_limit_l_max 18
_diffrn_reflns_limit_l_min -18
_diffrn_reflns_number 27817
_diffrn_reflns_point_group_measured_fraction_full 0.999
_diffrn_reflns_point_group_measured_fraction_max 0.999
_diffrn_reflns_theta_full 25.242
_diffrn_reflns_theta_max 27.102
_diffrn_reflns_theta_min 1.722
_diffrn_standards_number 0
_exptl_absorpt_coefficient_mu 1.914
_exptl_absorpt_correction_T_max 0.7461
_exptl_absorpt_correction_T_min 0.6106
_exptl_absorpt_correction_type multi-scan
_exptl_absorpt_process_details
'SADABS-2014/5 (Bruker,2014/5) was used for absorption correction. wR2(int) was 0.0943 before and 0.0418 after correction. The Ratio of minimum to maximum transmission is 0.8184. The \l/2 correction factor is 0.00150.'
_exptl_crystal_colour colourless
_exptl_crystal_colour_primary colourless
_exptl_crystal_density_diffrn 1.696
_exptl_crystal_description plate
_exptl_crystal_F_000 2012
_exptl_crystal_recrystallization_method
'Re-crystallisation from solvent: Dimethoxyethane diffusion into aqueous solution'
_exptl_crystal_size_max 0.348
_exptl_crystal_size_mid 0.21
_exptl_crystal_size_min 0.074
_refine_diff_density_max 1.547
_refine_diff_density_min -1.584
_refine_diff_density_rms 0.131
_refine_ls_extinction_method none
_refine_ls_goodness_of_fit_ref 1.060
_refine_ls_hydrogen_treatment mixed
_refine_ls_matrix_type full
_refine_ls_number_parameters 561
_refine_ls_number_reflns 8591
_refine_ls_number_restraints 41
_refine_ls_restrained_S_all 1.068
_refine_ls_R_factor_all 0.0738
_refine_ls_R_factor_gt 0.0480
_refine_ls_shift/su_max 0.001
_refine_ls_shift/su_mean 0.000
_refine_ls_structure_factor_coef Fsqd
_refine_ls_weighting_details 'w=1/[\s^2^(Fo^2^)+(0.0468P)^2^+9.2272P] where P=(Fo^2^+2Fc^2^)/3'
_refine_ls_weighting_scheme calc
_refine_ls_wR_factor_gt 0.1077
_refine_ls_wR_factor_ref 0.1176
_reflns_Friedel_coverage 0.000
_reflns_number_gt 6353
_reflns_number_total 8591
_reflns_threshold_expression 'I > 2\s(I)'
_cod_data_source_file d1dt00616a2.cif
_cod_data_source_block eb2003
_cod_depositor_comments 'Adding full bibliography for 7706725--7706728.cif.'
_cod_original_cell_volume 3896.5(14)
_cod_original_sg_symbol_H-M P21/c
_cod_original_formula_sum 'C35 H45 Cl2 F Gd N7 O11.50'
_cod_database_code 7706726
_shelx_shelxl_version_number 2018/3
_shelx_space_group_comment
;
The symmetry employed for this shelxl refinement is uniquely defined
by the following loop, which should always be used as a source of
symmetry information in preference to the above space-group names.
They are only intended as comments.
;
_shelx_estimated_absorpt_t_max 0.871
_shelx_estimated_absorpt_t_min 0.555
_olex2_refinement_description
;
1. Fixed Uiso
 At 1.2 times of:
  All C(H) groups, All C(H,H) groups, All N(H) groups
 At 1.5 times of:
  All C(H,H,H) groups, All C(H,H,H,H,H,H,H) groups, All O(H,H,H,H,H) groups
2. Restrained distances
 C2S-C2S_$1
 1.5 with sigma of 0.02
 H2SD-H2SC
 1.5 with sigma of 0.02
 H3SB-H3SA
 1.5 with sigma of 0.02
 O3S-H3SA = O3S-H3SB
 0.95 with sigma of 0.02
 O2S-H2SD = O2S-H2SC
 0.95 with sigma of 0.02
 O4SA-H4SA
 0.95 with sigma of 0.02
 O4SA-H4SC
 0.95 with sigma of 0.02
 H4SA-H4SC
 1.5 with sigma of 0.02
 O5S-H5S = O4SB-H5S
 0.95 with sigma of 0.02
 O5S-H5SA
 0.95 with sigma of 0.02
 H5S-H5SA
 1.5 with sigma of 0.02
 O4SB-H4SB
 0.95 with sigma of 0.02
 H4SB-H5S
 1.5 with sigma of 0.02
 O1S-C2S = O1S-C1S
 1.5 with sigma of 0.02
 H1SA-H5 \\sim H5-H1SB
 with sigma of 0.02
 O1S-C1S \\sim O1S-C2S
 with sigma of 0.02
3. Uiso/Uaniso restraints and constraints
O1S \\sim C1S \\sim C2S: within 2A with sigma of 0.04 and sigma for terminal
atoms of 0.08
4. Rigid body (RIGU) restrains
 O1S, C1S, C2S
 with sigma for 1-2 distances of 0.004 and sigma for 1-3 distances of 0.004
5. Others
 Fixed Sof: O5S(0.5) O4SB(0.5) O4SA(0.5) H4SA(0.5) H4SC(0.5) H5SA(0.5) H4SB(0.5)
6.a Secondary CH2 refined with riding coordinates:
 C11(H11A,H11B), C20(H20A,H20B), C19(H19A,H19B), C10(H10A,H10B), C21(H21A,
 H21B), C2(H2A,H2B), C12(H12A,H12B), C3(H3A,H3B), C1(H1A,H1B), C32(H32A,H32B),
 C2S(H2SA,H2SB)
6.b Aromatic/amide H refined with riding coordinates:
 N6(H6), N7(H7), C24(H24), C30(H30), C7(H7A), C27(H27), C31(H31), C5(H5),
 C16(H16), C14(H14)
6.c Idealised Me refined as rotating group:
 C33(H33A,H33B,H33C), C1S(H1SA,H1SB,H1SC)
;
_olex2_submission_special_instructions 'No special instructions were received'

loop_
_space_group_symop_operation_xyz
'x, y, z'
'-x, y+1/2, -z+1/2'
'-x, -y, -z'
'x, -y-1/2, z-1/2'

loop_
_atom_site_label
_atom_site_type_symbol
_atom_site_fract_x
_atom_site_fract_y
_atom_site_fract_z
_atom_site_U_iso_or_equiv
_atom_site_adp_type
_atom_site_occupancy
_atom_site_site_symmetry_order
_atom_site_calc_flag
_atom_site_refinement_flags_posn
_atom_site_refinement_flags_adp
_atom_site_refinement_flags_occupancy
_atom_site_disorder_assembly
_atom_site_disorder_group
Gd1 Gd 0.80279(2) 0.79388(2) 0.40127(2) 0.02115(9) Uani 1 1 d . . . . .
Cl1 Cl 1.40085(16) 0.74313(9) 0.45107(14) 0.0526(5) Uani 1 1 d . . . . .
Cl2 Cl 0.17435(15) 0.82713(11) 0.16913(15) 0.0699(7) Uani 1 1 d . . . . .
F1 F 0.8074(3) 0.84636(13) 0.2819(2) 0.0304(7) Uani 1 1 d . . . . .
O1 O 0.6878(3) 0.73760(16) 0.4724(3) 0.0258(8) Uani 1 1 d . . . . .
O4 O 0.6933(3) 0.73068(16) 0.2675(3) 0.0280(9) Uani 1 1 d . . . . .
O6 O 0.2866(4) 0.55468(19) 0.1437(3) 0.0431(11) Uani 1 1 d . . . . .
O5 O 0.5287(4) 0.67772(18) 0.1996(3) 0.0387(10) Uani 1 1 d . . . . .
N5 N 0.5774(4) 0.81298(18) 0.3094(3) 0.0223(9) Uani 1 1 d . . . . .
O2 O 0.8841(4) 0.69764(16) 0.4363(3) 0.0348(10) Uani 1 1 d . . . . .
N2 N 0.9636(4) 0.8773(2) 0.4818(3) 0.0287(11) Uani 1 1 d . . . . .
N1 N 0.8751(4) 0.79890(19) 0.5922(3) 0.0258(10) Uani 1 1 d . . . . .
O7 O 0.1467(4) 0.46816(19) 0.3810(4) 0.0496(12) Uani 1 1 d . . . . .
N6 N 0.7057(4) 0.6724(2) 0.5910(3) 0.0279(11) Uani 1 1 d . . . . .
H6 H 0.748285 0.663246 0.652899 0.033 Uiso 1 1 calc R . . . .
N4 N 1.0229(4) 0.7770(2) 0.4222(3) 0.0297(11) Uani 1 1 d . . . . .
N3 N 0.7155(4) 0.88458(19) 0.4623(3) 0.0271(10) Uani 1 1 d . . . . .
O3 O 0.9872(5) 0.6298(2) 0.3989(4) 0.0554(13) Uani 1 1 d . . . . .
O3S O 0.9635(5) 0.5424(2) 0.2628(3) 0.0554(13) Uani 1 1 d D . . . .
N7 N 0.4134(4) 0.5923(2) 0.2886(3) 0.0327(11) Uani 1 1 d . . . . .
H7 H 0.446073 0.612994 0.256452 0.039 Uiso 1 1 calc R . . . .
O2S O 0.7186(5) 0.5982(2) 0.3028(4) 0.0632(15) Uani 1 1 d D . . . .
C23 C 0.6045(5) 0.6380(2) 0.5390(4) 0.0247(12) Uani 1 1 d . . . . .
C22 C 0.7427(5) 0.7168(2) 0.5563(4) 0.0248(12) Uani 1 1 d . . . . .
C17 C 0.5091(5) 0.7711(2) 0.2502(4) 0.0266(12) Uani 1 1 d . . . . .
C8 C 1.0615(6) 0.7239(3) 0.4209(4) 0.0309(13) Uani 1 1 d . . . . .
C29 C 0.4068(5) 0.5671(2) 0.4439(4) 0.0291(13) Uani 1 1 d . . . . .
C11 C 0.7983(6) 0.9344(2) 0.4951(5) 0.0345(14) Uani 1 1 d . . . . .
H11A H 0.836440 0.935400 0.567980 0.041 Uiso 1 1 calc R . . . .
H11B H 0.751829 0.969698 0.471879 0.041 Uiso 1 1 calc R . . . .
C25 C 0.4604(5) 0.5974(2) 0.3903(4) 0.0285(13) Uani 1 1 d . . . . .
C20 C 0.8051(5) 0.8394(3) 0.6274(4) 0.0313(13) Uani 1 1 d . . . . .
H20A H 0.857530 0.871677 0.660383 0.038 Uiso 1 1 calc R . . . .
H20B H 0.782994 0.819980 0.677060 0.038 Uiso 1 1 calc R . . . .
C18 C 0.5821(6) 0.7226(2) 0.2369(4) 0.0269(13) Uani 1 1 d . . . . .
C24 C 0.5594(5) 0.6325(2) 0.4375(4) 0.0287(13) Uani 1 1 d . . . . .
H24 H 0.595311 0.652261 0.400317 0.034 Uiso 1 1 calc R . . . .
C19 C 0.6918(5) 0.8620(2) 0.5465(4) 0.0282(13) Uani 1 1 d . . . . .
H19A H 0.631627 0.831279 0.522857 0.034 Uiso 1 1 calc R . . . .
H19B H 0.657888 0.892401 0.573634 0.034 Uiso 1 1 calc R . . . .
C28 C 0.3049(5) 0.5315(2) 0.3893(4) 0.0332(14) Uani 1 1 d . . . . .
C13 C 0.5216(5) 0.8583(2) 0.3252(4) 0.0274(12) Uani 1 1 d . . . . .
C10 C 0.8943(6) 0.9305(2) 0.4543(5) 0.0362(15) Uani 1 1 d . . . . .
H10A H 0.856022 0.933400 0.381512 0.043 Uiso 1 1 calc R . . . .
H10B H 0.949997 0.962901 0.479124 0.043 Uiso 1 1 calc R . . . .
C21 C 0.8631(5) 0.7405(3) 0.6240(4) 0.0297(13) Uani 1 1 d . . . . .
H21A H 0.869073 0.740919 0.692773 0.036 Uiso 1 1 calc R . . . .
H21B H 0.928476 0.716436 0.621468 0.036 Uiso 1 1 calc R . . . .
C4 C 1.1004(5) 0.8200(3) 0.4326(4) 0.0321(13) Uani 1 1 d . . . . .
C9 C 0.9701(6) 0.6792(3) 0.4181(4) 0.0348(14) Uani 1 1 d . . . . .
C2 C 1.0284(6) 0.8705(3) 0.5916(4) 0.0368(15) Uani 1 1 d . . . . .
H2A H 1.003721 0.901528 0.624480 0.044 Uiso 1 1 calc R . . . .
H2B H 1.115716 0.874356 0.609418 0.044 Uiso 1 1 calc R . . . .
C30 C 0.4564(5) 0.5735(2) 0.5474(4) 0.0329(14) Uani 1 1 d . . . . .
H30 H 0.421927 0.553565 0.585531 0.040 Uiso 1 1 calc R . . . .
C12 C 0.6021(5) 0.9054(2) 0.3845(4) 0.0312(13) Uani 1 1 d . . . . .
H12A H 0.621501 0.930556 0.339477 0.037 Uiso 1 1 calc R . . . .
H12B H 0.558166 0.928012 0.415685 0.037 Uiso 1 1 calc R . . . .
C7 C 1.1763(6) 0.7112(3) 0.4270(4) 0.0375(15) Uani 1 1 d . . . . .
H7A H 1.200334 0.673365 0.423557 0.045 Uiso 1 1 calc R . . . .
C27 C 0.2668(5) 0.5268(2) 0.2905(4) 0.0337(14) Uani 1 1 d . . . . .
H27 H 0.201793 0.502021 0.256454 0.040 Uiso 1 1 calc R . . . .
C26 C 0.3208(5) 0.5578(2) 0.2345(4) 0.0331(14) Uani 1 1 d . . . . .
C31 C 0.5529(5) 0.6078(2) 0.5936(4) 0.0304(13) Uani 1 1 d . . . . .
H31 H 0.585403 0.611241 0.663383 0.037 Uiso 1 1 calc R . . . .
C3 C 1.0491(5) 0.8780(2) 0.4327(4) 0.0316(13) Uani 1 1 d . . . . .
H3A H 1.115214 0.904715 0.467587 0.038 Uiso 1 1 calc R . . . .
H3B H 1.007241 0.891321 0.363975 0.038 Uiso 1 1 calc R . . . .
C5 C 1.2166(6) 0.8116(3) 0.4414(5) 0.0394(15) Uani 1 1 d . . . . .
H5 H 1.269654 0.842497 0.449348 0.047 Uiso 1 1 calc DR . . . .
C16 C 0.3860(5) 0.7736(3) 0.2061(4) 0.0366(15) Uani 1 1 d . . . . .
H16 H 0.340567 0.743709 0.165330 0.044 Uiso 1 1 calc R . . . .
C6 C 1.2535(6) 0.7559(3) 0.4382(5) 0.0418(16) Uani 1 1 d . . . . .
C14 C 0.3976(6) 0.8645(3) 0.2829(4) 0.0412(16) Uani 1 1 d . . . . .
H14 H 0.359975 0.897223 0.294703 0.049 Uiso 1 1 calc R . . . .
C1 C 1.0049(5) 0.8143(3) 0.6305(4) 0.0328(14) Uani 1 1 d . . . . .
H1A H 1.048839 0.784182 0.612295 0.039 Uiso 1 1 calc R . . . .
H1B H 1.037148 0.816073 0.703364 0.039 Uiso 1 1 calc R . . . .
C32 C 0.2461(6) 0.4994(3) 0.4466(5) 0.0415(16) Uani 1 1 d . . . . .
H32A H 0.305085 0.473372 0.493712 0.050 Uiso 1 1 calc R . . . .
H32B H 0.218794 0.526313 0.484629 0.050 Uiso 1 1 calc R . . . .
C15 C 0.3304(5) 0.8210(3) 0.2229(5) 0.0427(17) Uani 1 1 d . . . . .
C33 C 0.0915(7) 0.4348(3) 0.4330(6) 0.061(2) Uani 1 1 d . . . . .
H33A H 0.021318 0.415101 0.385418 0.092 Uiso 1 1 calc GR . . . .
H33B H 0.066203 0.459606 0.474275 0.092 Uiso 1 1 calc GR . . . .
H33C H 0.149342 0.407017 0.474708 0.092 Uiso 1 1 calc GR . . . .
H3SA H 1.029(5) 0.517(3) 0.291(5) 0.092 Uiso 1 1 d DR . . . .
H2SC H 0.792(4) 0.617(3) 0.333(5) 0.092 Uiso 1 1 d DR . . . .
H3SB H 0.937(7) 0.536(3) 0.1937(16) 0.092 Uiso 1 1 d DR . . . .
H2SD H 0.710(7) 0.588(4) 0.239(3) 0.092 Uiso 1 1 d DR . . . .
O1S O 1.3693(15) 0.9484(6) 0.4820(13) 0.237(7) Uani 1 1 d D U . . .
C1S C 1.4103(13) 0.9045(6) 0.5447(11) 0.147(6) Uani 1 1 d D U . . .
H1SA H 1.433176 0.873479 0.511695 0.220 Uiso 1 1 calc DGR . . . .
H1SB H 1.347163 0.891509 0.565247 0.220 Uiso 1 1 calc DGR . . . .
H1SC H 1.480482 0.916446 0.602794 0.220 Uiso 1 1 calc GR . . . .
C2S C 1.4355(7) 0.9951(6) 0.4586(10) 0.151(6) Uani 1 1 d D U . . .
H2SA H 1.388469 1.030484 0.449190 0.182 Uiso 1 1 calc R . . . .
H2SB H 1.442849 0.986503 0.395768 0.182 Uiso 1 1 calc R . . . .
O5S O 0.7404(11) 0.4945(5) 0.2259(12) 0.094(5) Uani 0.5 1 d D . P A 1
O4SB O 0.6432(17) 0.4918(6) 0.3008(13) 0.114(6) Uani 0.5 1 d D . P B 2
O4SA O 0.7882(14) 0.4568(6) 0.1932(10) 0.083(4) Uani 0.5 1 d D . P C 2
H4SA H 0.812(19) 0.493(3) 0.179(16) 0.124 Uiso 0.5 1 d DR . P D 2
H4SC H 0.820(18) 0.431(6) 0.161(14) 0.124 Uiso 0.5 1 d DR . P E 2
H5S H 0.701(7) 0.490(5) 0.270(6) 0.124 Uiso 1 1 d DR . . . .
H5SA H 0.822(3) 0.499(9) 0.267(7) 0.124 Uiso 0.5 1 d DR . P F 1
H4SB H 0.615(16) 0.530(3) 0.286(15) 0.124 Uiso 0.5 1 d DR . P G 2

loop_
_atom_site_aniso_label
_atom_site_aniso_U_11
_atom_site_aniso_U_22
_atom_site_aniso_U_33
_atom_site_aniso_U_23
_atom_site_aniso_U_13
_atom_site_aniso_U_12
Gd1 0.02570(14) 0.02039(14) 0.01621(12) -0.00099(11) 0.00713(9) -0.00308(12)
Cl1 0.0381(9) 0.0729(13) 0.0571(11) 0.0107(9) 0.0300(8) 0.0131(9)
Cl2 0.0226(8) 0.1173(19) 0.0551(12) -0.0266(12) 0.0001(8) 0.0129(10)
F1 0.0384(19) 0.0292(18) 0.0221(16) 0.0026(13) 0.0105(14) -0.0058(14)
O1 0.0250(19) 0.029(2) 0.0198(19) 0.0019(16) 0.0054(16) -0.0040(16)
O4 0.031(2) 0.029(2) 0.0221(19) -0.0054(16) 0.0084(17) -0.0006(17)
O6 0.045(3) 0.049(3) 0.028(2) -0.010(2) 0.008(2) -0.006(2)
O5 0.045(3) 0.034(2) 0.038(2) -0.0114(19) 0.017(2) -0.013(2)
N5 0.025(2) 0.023(2) 0.019(2) 0.0025(18) 0.0099(19) 0.0011(18)
O2 0.032(2) 0.025(2) 0.044(2) 0.0042(18) 0.012(2) -0.0010(18)
N2 0.032(3) 0.028(3) 0.028(2) -0.007(2) 0.015(2) -0.011(2)
N1 0.026(2) 0.031(3) 0.020(2) -0.0034(19) 0.0079(18) -0.010(2)
O7 0.048(3) 0.038(3) 0.052(3) 0.004(2) 0.009(2) -0.019(2)
N6 0.032(3) 0.031(3) 0.018(2) 0.0044(19) 0.008(2) -0.003(2)
N4 0.036(3) 0.029(3) 0.027(2) 0.0020(19) 0.015(2) -0.001(2)
N3 0.035(3) 0.019(2) 0.027(2) -0.0055(19) 0.013(2) -0.004(2)
O3 0.070(3) 0.033(3) 0.068(3) -0.005(2) 0.032(3) 0.005(2)
O3S 0.062(3) 0.061(3) 0.036(3) 0.003(2) 0.012(2) 0.014(3)
N7 0.036(3) 0.034(3) 0.025(2) -0.002(2) 0.010(2) -0.007(2)
O2S 0.077(4) 0.051(3) 0.069(4) -0.001(3) 0.036(3) -0.007(3)
C23 0.032(3) 0.018(3) 0.023(3) 0.000(2) 0.010(2) -0.001(2)
C22 0.025(3) 0.028(3) 0.021(3) -0.003(2) 0.009(2) 0.000(2)
C17 0.036(3) 0.027(3) 0.017(2) 0.000(2) 0.011(2) 0.000(2)
C8 0.042(4) 0.032(3) 0.021(3) 0.003(2) 0.016(3) 0.006(3)
C29 0.035(3) 0.024(3) 0.029(3) -0.002(2) 0.013(3) -0.004(2)
C11 0.045(4) 0.021(3) 0.042(4) -0.009(3) 0.021(3) -0.006(3)
C25 0.034(3) 0.026(3) 0.024(3) -0.004(2) 0.011(2) 0.000(2)
C20 0.037(3) 0.037(3) 0.023(3) -0.009(2) 0.014(3) -0.009(3)
C18 0.047(4) 0.021(3) 0.015(2) 0.001(2) 0.015(2) -0.004(2)
C24 0.038(3) 0.027(3) 0.025(3) 0.000(2) 0.016(3) -0.004(2)
C19 0.032(3) 0.029(3) 0.029(3) -0.006(2) 0.017(3) -0.006(2)
C28 0.034(3) 0.025(3) 0.039(3) -0.001(3) 0.013(3) -0.006(3)
C13 0.032(3) 0.027(3) 0.023(3) 0.000(2) 0.010(2) 0.007(2)
C10 0.051(4) 0.020(3) 0.043(4) -0.006(3) 0.024(3) -0.011(3)
C21 0.026(3) 0.040(4) 0.021(3) 0.003(2) 0.007(2) -0.006(3)
C4 0.037(3) 0.039(4) 0.022(3) -0.003(2) 0.013(3) -0.005(3)
C9 0.042(4) 0.028(3) 0.027(3) 0.007(2) 0.005(3) 0.002(3)
C2 0.035(3) 0.045(4) 0.029(3) -0.014(3) 0.012(3) -0.020(3)
C30 0.043(4) 0.024(3) 0.037(3) -0.001(2) 0.021(3) -0.014(3)
C12 0.038(3) 0.023(3) 0.037(3) -0.003(2) 0.020(3) 0.005(3)
C7 0.042(4) 0.043(4) 0.030(3) 0.004(3) 0.017(3) 0.011(3)
C27 0.034(3) 0.025(3) 0.038(3) -0.008(3) 0.011(3) -0.006(3)
C26 0.037(3) 0.028(3) 0.027(3) -0.005(2) 0.005(3) 0.004(3)
C31 0.044(3) 0.029(3) 0.020(3) -0.002(2) 0.015(3) -0.006(3)
C3 0.035(3) 0.030(3) 0.033(3) -0.002(3) 0.017(3) -0.009(3)
C5 0.040(4) 0.047(4) 0.038(4) 0.001(3) 0.023(3) -0.005(3)
C16 0.032(3) 0.051(4) 0.023(3) -0.006(3) 0.006(3) -0.005(3)
C6 0.039(4) 0.062(5) 0.028(3) 0.003(3) 0.018(3) 0.004(3)
C14 0.041(4) 0.053(4) 0.025(3) 0.001(3) 0.009(3) 0.015(3)
C1 0.024(3) 0.055(4) 0.018(3) -0.003(3) 0.008(2) -0.010(3)
C32 0.043(4) 0.035(4) 0.042(4) 0.000(3) 0.012(3) -0.012(3)
C15 0.025(3) 0.071(5) 0.028(3) -0.002(3) 0.006(3) 0.008(3)
C33 0.054(5) 0.044(4) 0.084(6) 0.015(4) 0.026(4) -0.017(4)
O1S 0.244(15) 0.190(14) 0.312(19) -0.052(12) 0.149(13) -0.033(11)
C1S 0.149(13) 0.179(14) 0.174(14) -0.112(10) 0.129(12) -0.100(10)
C2S 0.089(8) 0.144(11) 0.249(17) -0.101(11) 0.096(10) -0.027(8)
O5S 0.053(8) 0.040(7) 0.167(16) -0.007(9) 0.021(8) -0.007(6)
O4SB 0.194(18) 0.079(10) 0.120(13) -0.017(9) 0.117(13) -0.052(11)
O4SA 0.106(11) 0.080(10) 0.070(9) -0.005(7) 0.044(8) -0.028(9)

loop_
_atom_type_symbol
_atom_type_description
_atom_type_scat_dispersion_real
_atom_type_scat_dispersion_imag
_atom_type_scat_source
C C 0.0033 0.0016 'International Tables Vol C Tables 4.2.6.8 and 6.1.1.4'
H H 0.0000 0.0000 'International Tables Vol C Tables 4.2.6.8 and 6.1.1.4'
Cl Cl 0.1484 0.1585 'International Tables Vol C Tables 4.2.6.8 and 6.1.1.4'
F F 0.0171 0.0103 'International Tables Vol C Tables 4.2.6.8 and 6.1.1.4'
Gd Gd -0.1653 3.9035 'International Tables Vol C Tables 4.2.6.8 and 6.1.1.4'
N N 0.0061 0.0033 'International Tables Vol C Tables 4.2.6.8 and 6.1.1.4'
O O 0.0106 0.0060 'International Tables Vol C Tables 4.2.6.8 and 6.1.1.4'

loop_
_geom_angle_atom_site_label_1
_geom_angle_atom_site_label_2
_geom_angle_atom_site_label_3
_geom_angle
_geom_angle_site_symmetry_1
_geom_angle_site_symmetry_3
_geom_angle_publ_flag
F1 Gd1 O1 149.48(12) . . ?
F1 Gd1 O4 82.63(12) . . ?
F1 Gd1 N5 80.63(13) . . ?
F1 Gd1 O2 124.18(14) . . ?
F1 Gd1 N2 72.10(13) . . ?
F1 Gd1 N1 138.32(13) . . ?
F1 Gd1 N4 79.98(13) . . ?
F1 Gd1 N3 87.63(13) . . ?
O1 Gd1 N5 69.65(13) . . ?
O1 Gd1 O2 69.88(14) . . ?
O1 Gd1 N2 130.12(13) . . ?
O1 Gd1 N1 64.04(13) . . ?
O1 Gd1 N4 127.00(13) . . ?
O1 Gd1 N3 85.45(13) . . ?
O4 Gd1 O1 78.12(13) . . ?
O4 Gd1 N5 63.37(13) . . ?
O4 Gd1 O2 69.03(13) . . ?
O4 Gd1 N2 151.73(14) . . ?
O4 Gd1 N1 139.04(14) . . ?
O4 Gd1 N4 101.93(14) . . ?
O4 Gd1 N3 127.18(13) . . ?
N5 Gd1 N2 122.50(14) . . ?
N5 Gd1 N1 113.18(14) . . ?
N5 Gd1 N4 157.05(14) . . ?
N5 Gd1 N3 63.83(14) . . ?
O2 Gd1 N5 122.01(14) . . ?
O2 Gd1 N2 115.21(14) . . ?
O2 Gd1 N1 83.12(15) . . ?
O2 Gd1 N4 61.54(14) . . ?
O2 Gd1 N3 147.64(14) . . ?
N2 Gd1 N3 65.38(14) . . ?
N1 Gd1 N2 67.43(14) . . ?
N1 Gd1 N3 67.01(14) . . ?
N4 Gd1 N2 61.96(15) . . ?
N4 Gd1 N1 89.55(14) . . ?
N4 Gd1 N3 127.22(14) . . ?
C22 O1 Gd1 118.0(3) . . ?
C18 O4 Gd1 123.5(3) . . ?
C17 N5 Gd1 117.3(3) . . ?
C13 N5 Gd1 123.8(4) . . ?
C13 N5 C17 118.3(5) . . ?
C9 O2 Gd1 125.2(4) . . ?
C10 N2 Gd1 105.6(3) . . ?
C10 N2 C2 112.5(5) . . ?
C10 N2 C3 106.8(4) . . ?
C2 N2 Gd1 111.9(3) . . ?
C3 N2 Gd1 108.5(3) . . ?
C3 N2 C2 111.2(4) . . ?
C20 N1 Gd1 114.3(3) . . ?
C21 N1 Gd1 105.6(3) . . ?
C21 N1 C20 109.9(4) . . ?
C21 N1 C1 109.2(4) . . ?
C1 N1 Gd1 105.7(3) . . ?
C1 N1 C20 111.7(4) . . ?
C32 O7 C33 111.8(5) . . ?
C22 N6 C23 126.8(5) . . ?
C8 N4 Gd1 119.3(4) . . ?
C8 N4 C4 118.3(5) . . ?
C4 N4 Gd1 122.3(4) . . ?
C11 N3 Gd1 115.5(3) . . ?
C19 N3 Gd1 103.2(3) . . ?
C19 N3 C11 109.9(4) . . ?
C12 N3 Gd1 111.8(3) . . ?
C12 N3 C11 106.7(4) . . ?
C12 N3 C19 109.8(5) . . ?
C26 N7 C25 125.3(5) . . ?
C24 C23 N6 121.8(5) . . ?
C24 C23 C31 120.2(5) . . ?
C31 C23 N6 118.0(5) . . ?
O1 C22 N6 124.5(5) . . ?
O1 C22 C21 120.2(5) . . ?
N6 C22 C21 115.2(5) . . ?
N5 C17 C18 113.5(5) . . ?
N5 C17 C16 122.8(5) . . ?
C16 C17 C18 123.8(5) . . ?
N4 C8 C9 113.3(5) . . ?
N4 C8 C7 123.0(6) . . ?
C7 C8 C9 123.6(6) . . ?
C25 C29 C28 117.9(5) . . ?
C25 C29 C30 117.6(5) . . ?
C30 C29 C28 124.5(5) . . ?
N3 C11 C10 110.4(5) . . ?
N7 C25 C29 119.0(5) . . ?
N7 C25 C24 119.6(5) . . ?
C24 C25 C29 121.4(5) . . ?
N1 C20 C19 114.3(4) . . ?
O4 C18 C17 116.1(5) . . ?
O5 C18 O4 125.6(5) . . ?
O5 C18 C17 118.3(5) . . ?
C23 C24 C25 119.2(5) . . ?
N3 C19 C20 111.8(5) . . ?
C29 C28 C32 118.0(5) . . ?
C27 C28 C29 120.0(6) . . ?
C27 C28 C32 122.0(5) . . ?
N5 C13 C12 115.9(5) . . ?
N5 C13 C14 122.6(5) . . ?
C14 C13 C12 121.3(5) . . ?
N2 C10 C11 112.7(5) . . ?
N1 C21 C22 109.0(4) . . ?
N4 C4 C3 114.5(5) . . ?
N4 C4 C5 122.8(6) . . ?
C5 C4 C3 122.6(6) . . ?
O2 C9 C8 114.4(5) . . ?
O3 C9 O2 127.4(6) . . ?
O3 C9 C8 118.3(6) . . ?
N2 C2 C1 113.9(4) . . ?
C31 C30 C29 121.1(5) . . ?
N3 C12 C13 113.1(4) . . ?
C6 C7 C8 117.3(6) . . ?
C28 C27 C26 122.7(5) . . ?
O6 C26 N7 121.0(6) . . ?
O6 C26 C27 123.9(6) . . ?
N7 C26 C27 115.1(5) . . ?
C30 C31 C23 120.5(5) . . ?
N2 C3 C4 111.2(5) . . ?
C4 C5 C6 117.5(6) . . ?
C17 C16 C15 117.9(6) . . ?
C7 C6 Cl1 119.9(5) . . ?
C7 C6 C5 121.0(6) . . ?
C5 C6 Cl1 119.1(5) . . ?
C13 C14 C15 117.7(6) . . ?
N1 C1 C2 113.5(5) . . ?
O7 C32 C28 110.0(5) . . ?
C16 C15 Cl2 120.4(5) . . ?
C16 C15 C14 120.7(6) . . ?
C14 C15 Cl2 119.0(5) . . ?
C1S O1S C2S 130.3(17) . . ?
O1S C2S C2S 113.0(17) . 3_876 ?

loop_
_geom_bond_atom_site_label_1
_geom_bond_atom_site_label_2
_geom_bond_distance
_geom_bond_site_symmetry_2
_geom_bond_publ_flag
Gd1 F1 2.177(3) . ?
Gd1 O1 2.450(4) . ?
Gd1 O4 2.412(4) . ?
Gd1 N5 2.565(4) . ?
Gd1 O2 2.452(4) . ?
Gd1 N2 2.696(4) . ?
Gd1 N1 2.604(4) . ?
Gd1 N4 2.597(5) . ?
Gd1 N3 2.702(5) . ?
Cl1 C6 1.750(7) . ?
Cl2 C15 1.744(6) . ?
O1 C22 1.252(6) . ?
O4 C18 1.257(7) . ?
O6 C26 1.239(7) . ?
O5 C18 1.251(6) . ?
N5 C17 1.363(7) . ?
N5 C13 1.338(7) . ?
O2 C9 1.256(8) . ?
N2 C10 1.478(8) . ?
N2 C2 1.505(7) . ?
N2 C3 1.485(7) . ?
N1 C20 1.504(7) . ?
N1 C21 1.485(7) . ?
N1 C1 1.492(7) . ?
O7 C32 1.418(7) . ?
O7 C33 1.441(8) . ?
N6 C23 1.417(7) . ?
N6 C22 1.324(7) . ?
N4 C8 1.343(7) . ?
N4 C4 1.352(8) . ?
N3 C11 1.498(7) . ?
N3 C19 1.486(7) . ?
N3 C12 1.482(7) . ?
O3 C9 1.240(7) . ?
N7 C25 1.385(7) . ?
N7 C26 1.361(7) . ?
C23 C24 1.384(7) . ?
C23 C31 1.400(8) . ?
C22 C21 1.512(7) . ?
C17 C18 1.509(8) . ?
C17 C16 1.374(8) . ?
C8 C9 1.521(9) . ?
C8 C7 1.393(9) . ?
C29 C25 1.406(8) . ?
C29 C28 1.446(8) . ?
C29 C30 1.413(8) . ?
C11 C10 1.515(9) . ?
C25 C24 1.396(8) . ?
C20 C19 1.515(8) . ?
C28 C27 1.350(8) . ?
C28 C32 1.512(9) . ?
C13 C12 1.510(8) . ?
C13 C14 1.389(8) . ?
C4 C3 1.506(8) . ?
C4 C5 1.379(9) . ?
C2 C1 1.520(8) . ?
C30 C31 1.365(8) . ?
C7 C6 1.378(9) . ?
C27 C26 1.447(9) . ?
C5 C6 1.397(10) . ?
C16 C15 1.382(9) . ?
C14 C15 1.390(9) . ?
O1S C1S 1.349(12) . ?
O1S C2S 1.486(12) . ?
C2S C2S 1.575(16) 3_876 ?
